data_2209999
loop_
_publ_author_name
'Constable, Edwin C.'
'Housecroft, Catherine E.'
'Mahmood, Azad'
'Neuburger, Markus'
'Schaffner, Silvia'

_publ_section_title
;
 2,3,5-Tri-<i>O</i>-acetyl-1-(2-chloroethyl)-\b-<small>D</small>-ribofuranose
;
_journal_coeditor_code SG2041
_journal_issue 8
_journal_name_full 'Acta Crystallographica Section E'
_journal_page_first o3151
_journal_page_last o3153
_journal_paper_doi 10.1107/S1600536806024706
_journal_volume 62
_journal_year 2006
_chemical_formula_iupac 'C13 H19 Cl1 O8'
_chemical_formula_moiety 'C13 H19 Cl1 O8'
_chemical_formula_sum 'C13 H19 Cl O8'
_chemical_formula_weight 338.74
_chemical_name_systematic
;
2,3,5,-Tri-<i>O</i>-acetyl-1-(2-chloroethyl)-\b-D-ribofuranose
;
_space_group_IT_number 19
_symmetry_cell_setting orthorhombic
_symmetry_space_group_name_Hall 'P 2ac 2ab'
_symmetry_space_group_name_H-M 'P 21 21 21'
_atom_sites_solution_hydrogens geom
_atom_sites_solution_primary direct
_audit_creation_method CRYSTALS_ver_12.84
_cell_angle_alpha 90
_cell_angle_beta 90
_cell_angle_gamma 90
_cell_formula_units_Z 4
_cell_length_a 7.3407(5)
_cell_length_b 13.5532(14)
_cell_length_c 15.4384(9)
_cell_measurement_reflns_used 2300
_cell_measurement_temperature 173
_cell_measurement_theta_max 29
_cell_measurement_theta_min 3
_cell_volume 1536.0(2)
_computing_cell_refinement 'DENZO/SCALEPACK (Otwinowski & Minor, 1997)'
_computing_data_collection 'COLLECT (Nonius, 2001)'
_computing_data_reduction DENZO/SCALEPACK
_computing_molecular_graphics 'ORTEP-3 (Farrugia, 1997)'
_computing_publication_material CRYSTALS
_computing_structure_refinement 'CRYSTALS (Betteridge <i>et al.</i>,  2003)'
_computing_structure_solution 'SIR92 (Altomare <i>et al.</i>,  1994)'
_diffrn_ambient_temperature 173
_diffrn_measured_fraction_theta_full 0.999
_diffrn_measured_fraction_theta_max 0.999
_diffrn_measurement_device_type 'Nonius KappaCCD area-detector'
_diffrn_measurement_method '\f and \w'
_diffrn_radiation_monochromator graphite
_diffrn_radiation_type 'Mo K\a'
_diffrn_radiation_wavelength 0.71073
_diffrn_reflns_av_R_equivalents 0.075
_diffrn_reflns_limit_h_max 9
_diffrn_reflns_limit_h_min -9
_diffrn_reflns_limit_k_max 18
_diffrn_reflns_limit_k_min -18
_diffrn_reflns_limit_l_max 20
_diffrn_reflns_limit_l_min -20
_diffrn_reflns_number 46023
_diffrn_reflns_theta_full 28.503
_diffrn_reflns_theta_max 28.503
_diffrn_reflns_theta_min 3.006
_diffrn_standards_number 0
_exptl_absorpt_coefficient_mu 0.286
_exptl_absorpt_correction_T_max 0.94
_exptl_absorpt_correction_T_min 0.93
_exptl_absorpt_correction_type multi-scan
_exptl_absorpt_process_details '(DENZO/SCALEPACK; Otwinowski & Minor, 1997)'
_exptl_crystal_colour colourless
_exptl_crystal_density_diffrn 1.465
_exptl_crystal_description block
_exptl_crystal_F_000 712
_exptl_crystal_size_max 0.28
_exptl_crystal_size_mid 0.26
_exptl_crystal_size_min 0.22
_refine_diff_density_max 0.20
_refine_diff_density_min -0.18
_refine_ls_abs_structure_details 'Flack (1983), with 1663 Friedel-pairs'
_refine_ls_abs_structure_Flack -0.01(6)
_refine_ls_extinction_method none
_refine_ls_goodness_of_fit_ref 1.0728
_refine_ls_hydrogen_treatment constr
_refine_ls_matrix_type full
_refine_ls_number_parameters 200
_refine_ls_number_reflns 2801
_refine_ls_number_restraints 0
_refine_ls_R_factor_all 0.0461
_refine_ls_R_factor_gt 0.0290
_refine_ls_shift/su_max 0.000484
_refine_ls_structure_factor_coef F
_refine_ls_weighting_details
;
w = [1-(F~o~-F~c~)^2^/36\s^2^(F)]^2^/[2.46T~o~(x)-
0.945T~1~(x)+1.98T~2~(x)-0.132T~3~(x)+0.288T~4~(x)],
where T~i~ are the Chebychev polynomials and x = F~c~/F~max~
(Prince, 1982; Watkin, 1994)
;
_refine_ls_weighting_scheme calc
_refine_ls_wR_factor_all 0.0340
_refine_ls_wR_factor_gt 0.0326
_refine_ls_wR_factor_ref 0.0326
_reflns_number_gt 2801
_reflns_number_total 3896
_reflns_threshold_expression I>3\s(I)
_cod_data_source_file sg2041.cif
_cod_data_source_block I
_cod_depositor_comments
;
The following automatic conversions were performed:
'_symmetry_cell_setting' value 'Orthorhombic' changed to 'orthorhombic'
according to '/home/saulius/struct/CIF-dictionaries/cif_core.dic'
dictionary named 'cif_core.dic' version 2.4.1 from 2010-06-29.

Automatic conversion script
Id: cif_fix_enum 1527 2010-12-29 10:47:43Z saulius 

The following automatic conversions were performed:

'_symmetry_cell_setting' value 'Orthorhombic' changed to
'orthorhombic' according to
/home/saulius/struct/CIF-dictionaries/cif_core.dic dictionary named
'cif_core.dic' version 2.4.1 from 2010-06-29.

Automatic conversion script
Id: cif_fix_values 1715 2011-07-08 13:25:40Z adriana 
;
_cod_original_formula_sum 'C13 H19 Cl1 O8'
_cod_database_code 2209999
_cod_database_fobs_code 2209999

loop_
_symmetry_equiv_pos_as_xyz
x,y,z
x+1/2,-y+1/2,-z
-x,y+1/2,-z+1/2
-x+1/2,-y,z+1/2

loop_
_atom_site_type_symbol
_atom_site_label
_atom_site_fract_x
_atom_site_fract_y
_atom_site_fract_z
_atom_site_U_iso_or_equiv
_atom_site_adp_type
_atom_site_occupancy
Cl Cl1 -0.17803(9) 0.77456(5) 0.70851(3) 0.0462 Uani 1.0000
C C1 -0.0403(2) 0.66542(13) 0.97976(10) 0.0218 Uani 1.0000
C C2 -0.1299(2) 0.56750(12) 0.99970(10) 0.0214 Uani 1.0000
C C3 0.0022(2) 0.49744(12) 0.95621(10) 0.0190 Uani 1.0000
C C4 0.1855(2) 0.54351(12) 0.97671(10) 0.0203 Uani 1.0000
C C5 0.3353(2) 0.52188(13) 0.91281(11) 0.0254 Uani 1.0000
C C6 -0.0506(3) 0.79044(13) 0.87353(12) 0.0250 Uani 1.0000
C C7 -0.1898(3) 0.83112(14) 0.81275(11) 0.0284 Uani 1.0000
C C8 0.3415(3) 0.63447(13) 0.79545(12) 0.0271 Uani 1.0000
C C9 0.2838(3) 0.64797(17) 0.70370(13) 0.0392 Uani 1.0000
C C10 -0.1312(2) 0.33920(13) 0.95749(10) 0.0221 Uani 1.0000
C C11 -0.1098(3) 0.23765(13) 0.99245(13) 0.0278 Uani 1.0000
C C12 -0.2618(3) 0.50901(14) 1.13072(11) 0.0263 Uani 1.0000
C C13 -0.2348(3) 0.50509(18) 1.22664(12) 0.0394 Uani 1.0000
O O1 -0.09964(18) 0.69256(9) 0.89716(8) 0.0253 Uani 1.0000
O O2 0.15018(16) 0.64701(9) 0.98146(8) 0.0236 Uani 1.0000
O O3 0.28216(16) 0.54702(9) 0.82603(8) 0.0249 Uani 1.0000
O O4 0.4309(2) 0.69079(12) 0.83609(10) 0.0433 Uani 1.0000
O O5 -0.00059(17) 0.39937(8) 0.99004(8) 0.0217 Uani 1.0000
O O6 -0.24413(18) 0.36722(10) 0.90784(9) 0.0292 Uani 1.0000
O O7 -0.12075(17) 0.55489(10) 1.09188(8) 0.0254 Uani 1.0000
O O8 -0.3907(2) 0.47818(12) 1.09234(9) 0.0400 Uani 1.0000
H H11 -0.0696 0.7170 1.0195 0.0220 Uiso 1.0000
H H21 -0.2546 0.5586 0.9826 0.0223 Uiso 1.0000
H H31 -0.0280 0.4906 0.8969 0.0203 Uiso 1.0000
H H41 0.2332 0.5153 1.0283 0.0211 Uiso 1.0000
H H51 0.4399 0.5610 0.9276 0.0273 Uiso 1.0000
H H52 0.3669 0.4531 0.9154 0.0273 Uiso 1.0000
H H61 -0.0414 0.8301 0.9241 0.0262 Uiso 1.0000
H H62 0.0651 0.7895 0.8448 0.0262 Uiso 1.0000
H H71 -0.1673 0.9007 0.8067 0.0298 Uiso 1.0000
H H72 -0.3079 0.8211 0.8378 0.0298 Uiso 1.0000
H H91 0.1637 0.6213 0.6961 0.0483 Uiso 1.0000
H H92 0.2829 0.7170 0.6898 0.0483 Uiso 1.0000
H H93 0.3673 0.6142 0.6661 0.0483 Uiso 1.0000
H H111 -0.0198 0.2029 0.9592 0.0346 Uiso 1.0000
H H112 -0.0718 0.2409 1.0519 0.0346 Uiso 1.0000
H H113 -0.2241 0.2035 0.9887 0.0346 Uiso 1.0000
H H131 -0.1188 0.5344 1.2399 0.0420 Uiso 1.0000
H H132 -0.3303 0.5423 1.2536 0.0420 Uiso 1.0000
H H133 -0.2373 0.4382 1.2470 0.0420 Uiso 1.0000

loop_
_atom_site_aniso_label
_atom_site_aniso_U_11
_atom_site_aniso_U_22
_atom_site_aniso_U_33
_atom_site_aniso_U_12
_atom_site_aniso_U_13
_atom_site_aniso_U_23
Cl1 0.0582(3) 0.0568(3) 0.0236(2) 0.0061(3) 0.0007(2) 0.0029(2)
C1 0.0245(8) 0.0220(8) 0.0190(7) 0.0015(7) -0.0001(6) -0.0002(6)
C2 0.0208(8) 0.0247(8) 0.0187(7) -0.0017(7) -0.0017(6) 0.0027(6)
C3 0.0226(8) 0.0183(8) 0.0160(7) -0.0027(6) -0.0019(6) 0.0030(6)
C4 0.0216(8) 0.0203(8) 0.0190(7) -0.0009(6) -0.0034(7) 0.0024(6)
C5 0.0230(8) 0.0275(9) 0.0257(8) 0.0036(7) 0.0007(7) 0.0049(7)
C6 0.0284(9) 0.0196(9) 0.0271(8) 0.0003(7) 0.0014(7) 0.0019(7)
C7 0.0332(10) 0.0258(9) 0.0263(8) 0.0046(8) 0.0047(8) 0.0043(7)
C8 0.0274(9) 0.0257(8) 0.0281(8) 0.0017(7) 0.0107(8) 0.0006(7)
C9 0.0468(13) 0.0418(12) 0.0289(9) 0.0053(9) 0.0040(9) 0.0082(9)
C10 0.0246(8) 0.0227(8) 0.0190(7) -0.0027(7) 0.0038(7) -0.0015(6)
C11 0.0295(9) 0.0223(8) 0.0317(9) -0.0044(7) 0.0002(7) 0.0032(7)
C12 0.0321(9) 0.0210(8) 0.0257(8) 0.0053(7) 0.0086(7) 0.0022(7)
C13 0.0486(12) 0.0459(12) 0.0237(9) 0.0094(10) 0.0109(8) 0.0042(8)
O1 0.0335(7) 0.0199(6) 0.0226(6) -0.0014(5) -0.0056(5) 0.0032(5)
O2 0.0225(6) 0.0198(6) 0.0284(6) -0.0036(5) -0.0016(5) -0.0023(5)
O3 0.0280(6) 0.0262(6) 0.0205(6) -0.0012(5) 0.0023(5) 0.0010(5)
O4 0.0523(9) 0.0409(9) 0.0367(8) -0.0211(7) 0.0091(7) -0.0027(7)
O5 0.0258(6) 0.0183(5) 0.0209(6) -0.0030(5) -0.0037(5) 0.0027(4)
O6 0.0300(7) 0.0267(6) 0.0309(7) -0.0054(5) -0.0079(6) 0.0018(5)
O7 0.0274(6) 0.0321(7) 0.0166(5) -0.0012(5) 0.0014(5) 0.0010(5)
O8 0.0378(8) 0.0497(9) 0.0325(7) -0.0160(7) 0.0052(6) 0.0058(7)

loop_
_atom_type_symbol
_atom_type_scat_dispersion_real
_atom_type_scat_dispersion_imag
_atom_type_scat_source
C 0.0033 0.0016 'International Tables Vol C 4.2.6.8 and 6.1.1.4'
H 0.0000 0.0000 'International Tables Vol C 4.2.6.8 and 6.1.1.4'
Cl 0.1484 0.1585 'International Tables Vol C 4.2.6.8 and 6.1.1.4'
O 0.0106 0.0060 'International Tables Vol C 4.2.6.8 and 6.1.1.4'

loop_
_geom_angle_atom_site_label_1
_geom_angle_atom_site_label_2
_geom_angle_atom_site_label_3
_geom_angle
_geom_angle_publ_flag
C2 C1 O1 106.34(13) yes
C2 C1 O2 105.66(14) yes
O1 C1 O2 111.71(13) yes
C2 C1 H11 114.5 no
O1 C1 H11 108.9 no
O2 C1 H11 109.8 no
C1 C2 C3 100.45(14) yes
C1 C2 O7 106.62(13) yes
C3 C2 O7 109.57(13) yes
C1 C2 H21 117.9 no
C3 C2 H21 114.2 no
O7 C2 H21 107.6 no
C2 C3 C4 102.56(13) yes
C2 C3 O5 114.33(13) yes
C4 C3 O5 108.65(13) yes
C2 C3 H31 109.9 no
C4 C3 H31 116.8 no
O5 C3 H31 105.0 no
C3 C4 C5 115.53(14) yes
C3 C4 O2 104.72(13) yes
C5 C4 O2 110.94(13) yes
C3 C4 H41 109.7 no
C5 C4 H41 101.6 no
O2 C4 H41 114.8 no
C4 C5 O3 111.48(14) no
C4 C5 H52 109.7 no
O3 C5 H52 109.5 no
C7 C6 O1 109.42(15) no
C7 C6 H62 108.7 no
O1 C6 H62 109.3 no
C6 C7 Cl1 112.03(13) no
C6 C7 H72 108.3 no
Cl1 C7 H72 110.3 no
C9 C8 O3 110.43(17) no
C9 C8 O4 125.54(18) no
O3 C8 O4 124.01(18) no
C8 C9 H91 109.4 no
C8 C9 H92 109.5 no
H91 C9 H92 109.5 no
C8 C9 H93 109.5 no
H91 C9 H93 109.5 no
H92 C9 H93 109.5 no
C11 C10 O5 110.36(14) no
C11 C10 O6 127.02(16) no
O5 C10 O6 122.62(16) no
C10 C11 H111 109.4 no
C10 C11 H112 109.6 no
H111 C11 H112 109.5 no
C10 C11 H113 109.4 no
H111 C11 H113 109.5 no
H112 C11 H113 109.5 no
C13 C12 O7 110.78(18) no
C13 C12 O8 125.82(18) no
O7 C12 O8 123.38(16) no
C12 C13 H132 108.3 no
C12 C13 H133 110.9 no
H132 C13 H133 109.9 no
C6 O1 C1 113.63(13) no
C4 O2 C1 110.50(12) yes
C5 O3 C8 116.57(14) no
C3 O5 C10 115.77(13) no
C2 O7 C12 117.38(14) no

loop_
_geom_bond_atom_site_label_1
_geom_bond_atom_site_label_2
_geom_bond_distance
_geom_bond_publ_flag
Cl1 C7 1.7847(19) yes
C1 C2 1.513(2) yes
C1 O1 1.397(2) yes
C1 O2 1.421(2) yes
C1 H11 0.955 no
C2 C3 1.515(2) yes
C2 O7 1.435(2) yes
C2 H21 0.960 no
C3 C4 1.516(2) yes
C3 O5 1.428(2) yes
C3 H31 0.946 no
C4 C5 1.506(2) yes
C4 O2 1.428(2) yes
C4 H41 0.950 no
C5 O3 1.436(2) yes
C5 H52 0.961 no
C6 C7 1.493(3) no
C6 O1 1.422(2) no
C6 H62 0.958 no
C7 H72 0.959 no
C8 C9 1.490(3) no
C8 O3 1.348(2) no
C8 O4 1.186(2) no
C9 H91 0.960 no
C9 H92 0.960 no
C9 H93 0.960 no
C10 C11 1.487(2) no
C10 O5 1.355(2) no
C10 O6 1.191(2) no
C11 H111 0.960 no
C11 H112 0.960 no
C11 H113 0.960 no
C12 C13 1.495(3) no
C12 O7 1.348(2) no
C12 O8 1.192(2) no
C13 H132 0.958 no
C13 H133 0.960 no

loop_
_cod_related_entry_id
_cod_related_entry_database
_cod_related_entry_code
1 ChemSpider 21178928
